data_2018298
loop_
_publ_author_name
'Tutughamiarso, Maya'
'Egert, Ernst'

_publ_section_title
;
 Cocrystals of 6-propyl-2-thiouracil: N---H&#x00B7;&#x00B7;&#x00B7;O
 <i>versus</i> N---H&#x00B7;&#x00B7;&#x00B7;S hydrogen bonds
;
_journal_coeditor_code SK3414
_journal_issue 11
_journal_name_full 'Acta Crystallographica Section C'
_journal_page_first o439
_journal_page_last o445
_journal_paper_doi 10.1107/S0108270111037991
_journal_volume 67
_journal_year 2011
_chemical_formula_iupac 'C9 H11 N3 O2, 2C7 H10 N2 O S'
_chemical_formula_moiety 'C9 H11 N3 O2, 2(C7 H10 N2 O S)'
_chemical_formula_sum 'C23 H31 N7 O4 S2'
_chemical_formula_weight 533.67
_chemical_name_common
;
<i>N</i>-(6-acetamidopyridin-2-yl)acetamide--6-propyl-2-thiouracil (1/2)
;
_chemical_name_systematic
;
<i>N</i>-(6-acetamidopyridin-2-yl)acetamide
bis(6-propyl-2-sulfanylidene-1,2,3,4-tetrahydropyrimidin-4-one)
;
_space_group_IT_number 43
_symmetry_cell_setting orthorhombic
_symmetry_space_group_name_Hall 'F 2 -2d'
_symmetry_space_group_name_H-M 'F d d 2'
_atom_sites_solution_hydrogens geom
_atom_sites_solution_primary direct
_atom_sites_solution_secondary difmap
_audit_creation_method SHELXL-97
_cell_angle_alpha 90.00
_cell_angle_beta 90.00
_cell_angle_gamma 90.00
_cell_formula_units_Z 48
_cell_length_a 37.9355(12)
_cell_length_b 76.880(3)
_cell_length_c 10.5666(3)
_cell_measurement_reflns_used 37383
_cell_measurement_temperature 173(2)
_cell_measurement_theta_max 25.86
_cell_measurement_theta_min 3.32
_cell_volume 30817.3(18)
_computing_cell_refinement 'X-AREA (Stoe & Cie, 2001)'
_computing_data_collection 'X-AREA (Stoe & Cie, 2001)'
_computing_data_reduction 'X-AREA (Stoe & Cie, 2001)'
_computing_molecular_graphics 'Mercury (Macrae <i>et al.</i>, 2008) and XP (Sheldrick, 2008);'
_computing_publication_material 'publCIF (Westrip, 2010)'
_computing_structure_refinement 'SHELXL97 (Sheldrick, 2008)'
_computing_structure_solution 'SHELXS97 (Sheldrick, 2008)'
_diffrn_ambient_temperature 173(2)
_diffrn_measured_fraction_theta_full 0.992
_diffrn_measured_fraction_theta_max 0.992
_diffrn_measurement_device_type 'Stoe IPDS II two-circle'
_diffrn_measurement_method \w
_diffrn_radiation_monochromator graphite
_diffrn_radiation_source 'fine-focus sealed tube'
_diffrn_radiation_type MoK\a
_diffrn_radiation_wavelength 0.71073
_diffrn_reflns_av_R_equivalents 0.1288
_diffrn_reflns_av_sigmaI/netI 0.0827
_diffrn_reflns_limit_h_max 46
_diffrn_reflns_limit_h_min -45
_diffrn_reflns_limit_k_max 93
_diffrn_reflns_limit_k_min -93
_diffrn_reflns_limit_l_max 12
_diffrn_reflns_limit_l_min -12
_diffrn_reflns_number 108254
_diffrn_reflns_theta_full 25.66
_diffrn_reflns_theta_max 25.66
_diffrn_reflns_theta_min 3.32
_diffrn_standards_number 0
_exptl_absorpt_coefficient_mu 0.252
_exptl_absorpt_correction_T_max 0.9514
_exptl_absorpt_correction_T_min 0.8845
_exptl_absorpt_correction_type multi-scan
_exptl_absorpt_process_details '(MULABS; Spek, 2009; Blessing, 1995)'
_exptl_crystal_colour colourless
_exptl_crystal_density_diffrn 1.380
_exptl_crystal_density_method 'not measured'
_exptl_crystal_description block
_exptl_crystal_F_000 13536
_exptl_crystal_size_max 0.50
_exptl_crystal_size_mid 0.30
_exptl_crystal_size_min 0.20
_refine_diff_density_max 0.222
_refine_diff_density_min -0.245
_refine_ls_abs_structure_details 'Flack (1983), 6784 Friedel pairs'
_refine_ls_abs_structure_Flack 0.12(7)
_refine_ls_extinction_method none
_refine_ls_goodness_of_fit_ref 0.906
_refine_ls_hydrogen_treatment constr
_refine_ls_matrix_type full
_refine_ls_number_parameters 985
_refine_ls_number_reflns 14445
_refine_ls_number_restraints 1
_refine_ls_restrained_S_all 0.906
_refine_ls_R_factor_all 0.0742
_refine_ls_R_factor_gt 0.0468
_refine_ls_shift/su_max 0.002
_refine_ls_shift/su_mean 0.000
_refine_ls_structure_factor_coef Fsqd
_refine_ls_weighting_details 'calc w=1/[\s^2^(Fo^2^)+(0.0392P)^2^+0.0000P] where P=(Fo^2^+2Fc^2^)/3'
_refine_ls_weighting_scheme calc
_refine_ls_wR_factor_gt 0.0891
_refine_ls_wR_factor_ref 0.0966
_reflns_number_gt 10225
_reflns_number_total 14445
_reflns_threshold_expression I>2\s(I)
_cod_data_source_file sk3414.cif
_cod_data_source_block II
_cod_database_code 2018298
_cod_database_fobs_code 2018298

loop_
_symmetry_equiv_pos_as_xyz
'x, y, z'
'-x, -y, z'
'x+1/4, -y+1/4, z+1/4'
'-x+1/4, y+1/4, z+1/4'
'x, y+1/2, z+1/2'
'-x, -y+1/2, z+1/2'
'x+1/4, -y+3/4, z+3/4'
'-x+1/4, y+3/4, z+3/4'
'x+1/2, y, z+1/2'
'-x+1/2, -y, z+1/2'
'x+3/4, -y+1/4, z+3/4'
'-x+3/4, y+1/4, z+3/4'
'x+1/2, y+1/2, z'
'-x+1/2, -y+1/2, z'
'x+3/4, -y+3/4, z+1/4'
'-x+3/4, y+3/4, z+1/4'

loop_
_atom_site_type_symbol
_atom_site_label
_atom_site_fract_x
_atom_site_fract_y
_atom_site_fract_z
_atom_site_U_iso_or_equiv
_atom_site_adp_type
_atom_site_calc_flag
_atom_site_refinement_flags
_atom_site_occupancy
_atom_site_symmetry_multiplicity
N N1A 0.04637(8) 0.41911(4) 0.3404(3) 0.0205(7) Uani d . 1 1
C C2A 0.06441(11) 0.43341(5) 0.3765(3) 0.0210(9) Uani d . 1 1
C C3A 0.10109(12) 0.43423(6) 0.3785(4) 0.0293(10) Uani d . 1 1
H H3A 0.1131 0.4445 0.4048 0.035 Uiso calc R 1 1
C C4A 0.11922(11) 0.41971(6) 0.3409(5) 0.0323(10) Uani d . 1 1
H H4A 0.1443 0.4200 0.3402 0.039 Uiso calc R 1 1
C C5A 0.10196(12) 0.40476(5) 0.3041(4) 0.0270(10) Uani d . 1 1
H H5A 0.1145 0.3947 0.2785 0.032 Uiso calc R 1 1
C C6A 0.06491(12) 0.40519(5) 0.3064(3) 0.0223(9) Uani d . 1 1
N N21A 0.04261(10) 0.44734(4) 0.4136(3) 0.0240(7) Uani d . 1 1
H H21A 0.0202 0.4448 0.4258 0.029 Uiso calc R 1 1
C C22A 0.05194(11) 0.46425(5) 0.4327(3) 0.0235(9) Uani d . 1 1
C C23A 0.02307(12) 0.47639(6) 0.4719(4) 0.0354(10) Uani d . 1 1
H H23A 0.0327 0.4853 0.5284 0.053 Uiso calc R 1 1
H H23B 0.0047 0.4698 0.5163 0.053 Uiso calc R 1 1
H H23C 0.0130 0.4819 0.3967 0.053 Uiso calc R 1 1
O O24A 0.08282(8) 0.46960(4) 0.4170(3) 0.0334(7) Uani d . 1 1
N N61A 0.04430(10) 0.39090(4) 0.2680(3) 0.0222(7) Uani d . 1 1
H H61A 0.0219 0.3931 0.2526 0.027 Uiso calc R 1 1
C C62A 0.05486(12) 0.37402(5) 0.2519(4) 0.0249(9) Uani d . 1 1
C C63A 0.02653(12) 0.36131(5) 0.2129(4) 0.0315(10) Uani d . 1 1
H H63A 0.0321 0.3566 0.1290 0.047 Uiso calc R 1 1
H H63B 0.0037 0.3673 0.2100 0.047 Uiso calc R 1 1
H H63C 0.0254 0.3518 0.2744 0.047 Uiso calc R 1 1
O O64A 0.08540(9) 0.36925(4) 0.2725(3) 0.0359(7) Uani d . 1 1
N N1B 0.29331(10) 0.50438(4) 0.6043(3) 0.0198(7) Uani d . 1 1
C C2B 0.31130(11) 0.51879(5) 0.5776(3) 0.0210(9) Uani d . 1 1
C C3B 0.34789(12) 0.51984(6) 0.5756(4) 0.0275(10) Uani d . 1 1
H H3B 0.3597 0.5304 0.5560 0.033 Uiso calc R 1 1
C C4B 0.36629(13) 0.50483(6) 0.6033(5) 0.0348(11) Uani d . 1 1
H H4B 0.3913 0.5050 0.6021 0.042 Uiso calc R 1 1
C C5B 0.34889(12) 0.48959(6) 0.6326(4) 0.0279(10) Uani d . 1 1
H H5B 0.3615 0.4793 0.6532 0.033 Uiso calc R 1 1
C C6B 0.31265(12) 0.48984(5) 0.6310(3) 0.0227(9) Uani d . 1 1
N N21B 0.28956(10) 0.53334(4) 0.5495(3) 0.0225(8) Uani d . 1 1
H H21B 0.2671 0.5312 0.5367 0.027 Uiso calc R 1 1
C C22B 0.29998(12) 0.55044(5) 0.5400(3) 0.0235(9) Uani d . 1 1
C C23B 0.27049(13) 0.56306(6) 0.5079(4) 0.0341(10) Uani d . 1 1
H H23D 0.2664 0.5709 0.5798 0.051 Uiso calc R 1 1
H H23E 0.2489 0.5565 0.4897 0.051 Uiso calc R 1 1
H H23F 0.2771 0.5699 0.4335 0.051 Uiso calc R 1 1
O O24B 0.33021(8) 0.55548(4) 0.5558(3) 0.0324(7) Uani d . 1 1
N N61B 0.29157(9) 0.47512(4) 0.6587(3) 0.0234(8) Uani d . 1 1
H H61B 0.2691 0.4771 0.6735 0.028 Uiso calc R 1 1
C C62B 0.30265(11) 0.45815(5) 0.6649(3) 0.0230(9) Uani d . 1 1
C C63B 0.27454(12) 0.44515(5) 0.6982(4) 0.0326(10) Uani d . 1 1
H H63D 0.2638 0.4406 0.6205 0.049 Uiso calc R 1 1
H H63E 0.2564 0.4508 0.7498 0.049 Uiso calc R 1 1
H H63F 0.2851 0.4355 0.7461 0.049 Uiso calc R 1 1
O O64B 0.33312(8) 0.45376(4) 0.6441(3) 0.0326(7) Uani d . 1 1
N N1C 0.53966(7) 0.58569(5) 0.3414(3) 0.0215(6) Uani d . 1 1
C C2C 0.55780(12) 0.60074(5) 0.3528(3) 0.0217(9) Uani d . 1 1
C C3C 0.59398(14) 0.60159(6) 0.3500(5) 0.0368(11) Uani d . 1 1
H H3C 0.6060 0.6123 0.3596 0.044 Uiso calc R 1 1
C C4C 0.61234(11) 0.58609(7) 0.3324(6) 0.0448(12) Uani d . 1 1
H H4C 0.6373 0.5863 0.3275 0.054 Uiso calc R 1 1
C C5C 0.59504(12) 0.57067(6) 0.3221(4) 0.0336(11) Uani d . 1 1
H H5C 0.6076 0.5600 0.3126 0.040 Uiso calc R 1 1
C C6C 0.55822(11) 0.57096(5) 0.3261(3) 0.0201(8) Uani d . 1 1
N N21C 0.53634(10) 0.61562(4) 0.3698(3) 0.0233(8) Uani d . 1 1
H H21C 0.5138 0.6137 0.3846 0.028 Uiso calc R 1 1
C C22C 0.54652(12) 0.63266(5) 0.3660(4) 0.0245(9) Uani d . 1 1
C C23C 0.51835(13) 0.64592(6) 0.3921(4) 0.0350(11) Uani d . 1 1
H H23G 0.5203 0.6499 0.4799 0.052 Uiso calc R 1 1
H H23H 0.4951 0.6407 0.3789 0.052 Uiso calc R 1 1
H H23I 0.5213 0.6558 0.3347 0.052 Uiso calc R 1 1
O O24C 0.57706(8) 0.63735(4) 0.3401(3) 0.0290(7) Uani d . 1 1
N N61C 0.53781(10) 0.55587(4) 0.3123(3) 0.0247(8) Uani d . 1 1
H H61C 0.5152 0.5575 0.2982 0.030 Uiso calc R 1 1
C C62C 0.54898(11) 0.53895(5) 0.3182(3) 0.0237(9) Uani d . 1 1
C C63C 0.52117(12) 0.52517(5) 0.2950(4) 0.0331(10) Uani d . 1 1
H H63G 0.5308 0.5161 0.2395 0.050 Uiso calc R 1 1
H H63H 0.5006 0.5305 0.2546 0.050 Uiso calc R 1 1
H H63I 0.5142 0.5200 0.3758 0.050 Uiso calc R 1 1
O O64C 0.57937(8) 0.53474(3) 0.3428(2) 0.0302(7) Uani d . 1 1
N N1'A 0.13439(9) 0.49684(4) 0.4535(3) 0.0209(7) Uani d . 1 1
H H1'A 0.1164 0.4897 0.4486 0.025 Uiso calc R 1 1
C C2'A 0.12755(11) 0.51404(5) 0.4722(3) 0.0211(8) Uani d . 1 1
N N3'A 0.15686(9) 0.52431(4) 0.4775(3) 0.0218(7) Uani d . 1 1
H H3'A 0.1533 0.5356 0.4856 0.026 Uiso calc R 1 1
C C4'A 0.19187(11) 0.51875(5) 0.4714(3) 0.0230(9) Uani d . 1 1
C C5'A 0.19626(11) 0.50059(5) 0.4509(3) 0.0234(9) Uani d . 1 1
H H5'A 0.2193 0.4958 0.4436 0.028 Uiso calc R 1 1
C C6'A 0.16765(11) 0.48996(5) 0.4418(3) 0.0209(8) Uani d . 1 1
S S2'A 0.08665(3) 0.521886(13) 0.48871(10) 0.0289(2) Uani d . 1 1
O O4'A 0.21543(8) 0.52978(4) 0.4852(3) 0.0303(7) Uani d . 1 1
C C7'A 0.16891(11) 0.47065(5) 0.4192(3) 0.0223(8) Uani d . 1 1
H H7'1 0.1550 0.4680 0.3422 0.027 Uiso calc R 1 1
H H7'2 0.1573 0.4647 0.4912 0.027 Uiso calc R 1 1
C C8'A 0.20564(11) 0.46300(5) 0.4032(4) 0.0298(9) Uani d . 1 1
H H8'1 0.2195 0.4650 0.4812 0.036 Uiso calc R 1 1
H H8'2 0.2178 0.4689 0.3323 0.036 Uiso calc R 1 1
C C9'A 0.20376(12) 0.44355(6) 0.3768(4) 0.0363(11) Uani d . 1 1
H H9'1 0.1940 0.4376 0.4508 0.054 Uiso calc R 1 1
H H9'2 0.2275 0.4391 0.3594 0.054 Uiso calc R 1 1
H H9'3 0.1886 0.4415 0.3033 0.054 Uiso calc R 1 1
N N1'B 0.38184(10) 0.58121(4) 0.4941(3) 0.0213(7) Uani d . 1 1
H H1'B 0.3637 0.5742 0.5018 0.026 Uiso calc R 1 1
C C2'B 0.37563(12) 0.59809(5) 0.4675(3) 0.0203(9) Uani d . 1 1
N N3'B 0.40486(10) 0.60829(4) 0.4569(3) 0.0238(8) Uani d . 1 1
H H3'B 0.4014 0.6195 0.4435 0.029 Uiso calc R 1 1
C C4'B 0.43985(12) 0.60269(5) 0.4653(4) 0.0214(9) Uani d . 1 1
C C5'B 0.44406(12) 0.58472(5) 0.4949(4) 0.0243(9) Uani d . 1 1
H H5'B 0.4671 0.5800 0.5039 0.029 Uiso calc R 1 1
C C6'B 0.41576(12) 0.57434(5) 0.5102(3) 0.0209(9) Uani d . 1 1
S S2'B 0.33509(3) 0.606102(13) 0.44351(9) 0.0257(2) Uani d . 1 1
O O4'B 0.46371(8) 0.61343(4) 0.4453(3) 0.0311(7) Uani d . 1 1
C C7'B 0.41645(12) 0.55538(5) 0.5413(4) 0.0242(9) Uani d . 1 1
H H7'3 0.4051 0.5489 0.4713 0.029 Uiso calc R 1 1
H H7'4 0.4022 0.5534 0.6184 0.029 Uiso calc R 1 1
C C8'B 0.45326(12) 0.54784(5) 0.5632(4) 0.0263(9) Uani d . 1 1
H H8'3 0.4650 0.5543 0.6327 0.032 Uiso calc R 1 1
H H8'4 0.4676 0.5493 0.4857 0.032 Uiso calc R 1 1
C C9'B 0.45136(13) 0.52837(6) 0.5973(4) 0.0337(10) Uani d . 1 1
H H9'4 0.4359 0.5268 0.6707 0.050 Uiso calc R 1 1
H H9'5 0.4750 0.5241 0.6176 0.050 Uiso calc R 1 1
H H9'6 0.4419 0.5218 0.5252 0.050 Uiso calc R 1 1
N N1'C 0.63084(9) 0.66318(4) 0.4136(3) 0.0203(7) Uani d . 1 1
H H1'C 0.6123 0.6565 0.4005 0.024 Uiso calc R 1 1
C C2'C 0.62536(11) 0.68026(5) 0.4414(3) 0.0194(8) Uani d . 1 1
N N3'C 0.65513(9) 0.68986(4) 0.4591(3) 0.0209(7) Uani d . 1 1
H H3'C 0.6523 0.7011 0.4730 0.025 Uiso calc R 1 1
C C4'C 0.68971(11) 0.68358(5) 0.4571(3) 0.0227(9) Uani d . 1 1
C C5'C 0.69303(12) 0.66564(5) 0.4251(3) 0.0226(9) Uani d . 1 1
H H5'C 0.7158 0.6606 0.4178 0.027 Uiso calc R 1 1
C C6'C 0.66410(11) 0.65572(5) 0.4051(3) 0.0190(8) Uani d . 1 1
S S2'C 0.58490(3) 0.688842(13) 0.45544(9) 0.0266(2) Uani d . 1 1
O O4'C 0.71390(8) 0.69381(4) 0.4805(3) 0.0280(7) Uani d . 1 1
C C7'C 0.66410(12) 0.63658(5) 0.3752(4) 0.0230(9) Uani d . 1 1
H H7'5 0.6505 0.6347 0.2964 0.028 Uiso calc R 1 1
H H7'6 0.6517 0.6303 0.4441 0.028 Uiso calc R 1 1
C C8'C 0.70052(12) 0.62859(5) 0.3587(4) 0.0289(10) Uani d . 1 1
H H8'5 0.7128 0.6343 0.2872 0.035 Uiso calc R 1 1
H H8'6 0.7146 0.6306 0.4362 0.035 Uiso calc R 1 1
C C9'C 0.69790(14) 0.60927(6) 0.3334(5) 0.0406(12) Uani d . 1 1
H H9'7 0.6879 0.6034 0.4076 0.061 Uiso calc R 1 1
H H9'8 0.7214 0.6046 0.3161 0.061 Uiso calc R 1 1
H H9'9 0.6826 0.6073 0.2600 0.061 Uiso calc R 1 1
N N1'D 0.11197(9) 0.59257(4) 0.5034(3) 0.0234(7) Uani d . 1 1
H H1'D 0.1303 0.5996 0.5052 0.028 Uiso calc R 1 1
C C2'D 0.11786(10) 0.57519(5) 0.4990(3) 0.0204(8) Uani d . 1 1
N N3'D 0.08833(9) 0.56501(4) 0.4948(3) 0.0235(7) Uani d . 1 1
H H3'D 0.0915 0.5537 0.4925 0.028 Uiso calc R 1 1
C C4'D 0.05337(11) 0.57097(5) 0.4937(4) 0.0252(9) Uani d . 1 1
C C5'D 0.04972(11) 0.58954(5) 0.5003(4) 0.0250(9) Uani d . 1 1
H H5'D 0.0269 0.5946 0.5013 0.030 Uiso calc R 1 1
C C6'D 0.07851(10) 0.59991(5) 0.5053(3) 0.0187(8) Uani d . 1 1
S S2'D 0.15874(3) 0.566847(13) 0.49901(11) 0.0322(2) Uani d . 1 1
O O4'D 0.02949(8) 0.56006(4) 0.4886(3) 0.0310(7) Uani d . 1 1
C C7'D 0.07832(11) 0.61952(5) 0.5136(4) 0.0242(9) Uani d . 1 1
H H7'7 0.0900 0.6229 0.5936 0.029 Uiso calc R 1 1
H H7'8 0.0928 0.6241 0.4433 0.029 Uiso calc R 1 1
C C8'D 0.04280(12) 0.62824(5) 0.5086(4) 0.0314(10) Uani d . 1 1
H H8'7 0.0277 0.6237 0.5776 0.038 Uiso calc R 1 1
H H8'8 0.0312 0.6255 0.4270 0.038 Uiso calc R 1 1
C C9'D 0.04670(12) 0.64801(5) 0.5227(4) 0.0351(10) Uani d . 1 1
H H9'X 0.0559 0.6507 0.6071 0.053 Uiso calc R 1 1
H H9'Y 0.0236 0.6536 0.5116 0.053 Uiso calc R 1 1
H H9'Z 0.0631 0.6524 0.4583 0.053 Uiso calc R 1 1
N N1'E 0.36296(9) 0.67688(4) 0.4185(3) 0.0205(7) Uani d . 1 1
H H1'E 0.3817 0.6836 0.4153 0.025 Uiso calc R 1 1
C C2'E 0.36797(12) 0.65940(5) 0.4210(4) 0.0237(9) Uani d . 1 1
N N3'E 0.33807(10) 0.64972(4) 0.4297(3) 0.0238(8) Uani d . 1 1
H H3'E 0.3408 0.6384 0.4336 0.029 Uiso calc R 1 1
C C4'E 0.30356(11) 0.65599(5) 0.4332(4) 0.0216(9) Uani d . 1 1
C C5'E 0.30064(11) 0.67473(5) 0.4282(4) 0.0233(9) Uani d . 1 1
H H5'E 0.2780 0.6800 0.4302 0.028 Uiso calc R 1 1
C C6'E 0.32987(12) 0.68475(5) 0.4208(3) 0.0220(9) Uani d . 1 1
S S2'E 0.40831(3) 0.650629(14) 0.41640(11) 0.0315(3) Uani d . 1 1
O O4'E 0.27904(8) 0.64556(4) 0.4411(3) 0.0315(7) Uani d . 1 1
C C7'E 0.33083(11) 0.70422(5) 0.4139(3) 0.0228(8) Uani d . 1 1
H H7'9 0.3425 0.7077 0.3339 0.027 Uiso calc R 1 1
H H7'X 0.3455 0.7086 0.4845 0.027 Uiso calc R 1 1
C C8'E 0.29459(11) 0.71310(5) 0.4200(4) 0.0303(10) Uani d . 1 1
H H8'9 0.2831 0.7104 0.5020 0.036 Uiso calc R 1 1
H H8'X 0.2793 0.7086 0.3513 0.036 Uiso calc R 1 1
C C9'E 0.29917(13) 0.73295(6) 0.4060(5) 0.0417(12) Uani d . 1 1
H H9'A 0.3147 0.7373 0.4730 0.063 Uiso calc R 1 1
H H9'B 0.2761 0.7386 0.4127 0.063 Uiso calc R 1 1
H H9'C 0.3096 0.7356 0.3232 0.063 Uiso calc R 1 1
N N1'F 0.61587(9) 0.75861(4) 0.5395(3) 0.0213(7) Uani d . 1 1
H H1'F 0.6347 0.7651 0.5501 0.026 Uiso calc R 1 1
C C2'F 0.62052(11) 0.74121(5) 0.5208(3) 0.0208(9) Uani d . 1 1
N N3'F 0.59025(9) 0.73191(4) 0.5054(3) 0.0211(7) Uani d . 1 1
H H3'F 0.5926 0.7206 0.4940 0.025 Uiso calc R 1 1
C C4'F 0.55616(11) 0.73843(5) 0.5060(4) 0.0236(9) Uani d . 1 1
C C5'F 0.55347(11) 0.75687(5) 0.5256(3) 0.0224(9) Uani d . 1 1
H H5'F 0.5310 0.7623 0.5266 0.027 Uiso calc R 1 1
C C6'F 0.58300(11) 0.76663(5) 0.5426(3) 0.0200(8) Uani d . 1 1
S S2'F 0.66055(3) 0.732086(13) 0.51839(10) 0.0279(2) Uani d . 1 1
O O4'F 0.53115(8) 0.72836(3) 0.4878(3) 0.0298(7) Uani d . 1 1
C C7'F 0.58398(12) 0.78580(5) 0.5630(4) 0.0259(9) Uani d . 1 1
H H7'Y 0.5975 0.7911 0.4928 0.031 Uiso calc R 1 1
H H7'Z 0.5971 0.7881 0.6422 0.031 Uiso calc R 1 1
C C8'F 0.54838(12) 0.79484(5) 0.5712(4) 0.0323(10) Uani d . 1 1
H H8'Y 0.5346 0.7898 0.6417 0.039 Uiso calc R 1 1
H H8'Z 0.5351 0.7928 0.4918 0.039 Uiso calc R 1 1
C C9'F 0.55272(13) 0.81434(5) 0.5925(5) 0.0425(12) Uani d . 1 1
H H9'D 0.5655 0.8163 0.6717 0.064 Uiso calc R 1 1
H H9'E 0.5294 0.8198 0.5976 0.064 Uiso calc R 1 1
H H9'F 0.5660 0.8194 0.5220 0.064 Uiso calc R 1 1

loop_
_atom_site_aniso_label
_atom_site_aniso_U_11
_atom_site_aniso_U_22
_atom_site_aniso_U_33
_atom_site_aniso_U_12
_atom_site_aniso_U_13
_atom_site_aniso_U_23
N1A 0.0183(15) 0.0184(18) 0.0248(14) -0.0009(14) -0.0025(15) -0.0015(12)
C2A 0.022(2) 0.018(2) 0.0230(18) -0.0036(16) 0.0004(15) -0.0020(14)
C3A 0.020(2) 0.025(2) 0.043(2) -0.0026(18) -0.0082(17) -0.0020(17)
C4A 0.018(2) 0.024(3) 0.054(2) 0.0000(18) -0.005(2) -0.008(2)
C5A 0.018(2) 0.018(2) 0.045(2) 0.0021(17) -0.0018(17) -0.0069(17)
C6A 0.023(2) 0.020(2) 0.0244(18) -0.0025(17) -0.0037(16) -0.0007(15)
N21A 0.0175(18) 0.0208(18) 0.0337(17) -0.0009(14) 0.0039(13) -0.0044(13)
C22A 0.026(2) 0.020(2) 0.0243(18) -0.0038(17) -0.0007(16) -0.0013(15)
C23A 0.030(2) 0.026(2) 0.051(3) -0.0003(19) 0.002(2) -0.0077(18)
O24A 0.0224(16) 0.0236(16) 0.0543(17) -0.0057(12) 0.0059(13) -0.0070(13)
N61A 0.0171(19) 0.0167(18) 0.0327(16) 0.0020(13) -0.0038(13) -0.0037(13)
C62A 0.022(2) 0.022(2) 0.0309(19) -0.0036(17) 0.0022(17) -0.0025(16)
C63A 0.025(2) 0.021(2) 0.048(2) -0.0004(18) -0.0025(19) -0.0044(18)
O64A 0.0222(18) 0.0185(16) 0.0669(19) 0.0058(13) -0.0019(14) -0.0039(13)
N1B 0.0157(18) 0.0188(17) 0.0251(15) -0.0008(14) 0.0017(13) 0.0031(12)
C2B 0.018(2) 0.022(2) 0.0230(18) 0.0014(17) -0.0033(16) -0.0035(15)
C3B 0.018(2) 0.016(2) 0.049(2) -0.0023(16) 0.0010(18) 0.0007(17)
C4B 0.013(2) 0.030(3) 0.062(3) -0.0021(19) -0.002(2) 0.001(2)
C5B 0.020(2) 0.021(2) 0.042(2) 0.0032(18) 0.0031(17) 0.0024(17)
C6B 0.021(2) 0.017(2) 0.0294(19) -0.0018(17) 0.0008(16) -0.0008(15)
N21B 0.0174(19) 0.0163(18) 0.0336(17) -0.0015(14) -0.0045(13) 0.0038(13)
C22B 0.025(2) 0.019(2) 0.0261(19) -0.0021(17) -0.0020(15) 0.0018(15)
C23B 0.030(3) 0.022(2) 0.050(2) 0.0023(18) -0.014(2) 0.0028(19)
O24B 0.0217(17) 0.0247(16) 0.0508(17) -0.0074(12) -0.0031(13) 0.0021(12)
N61B 0.0113(17) 0.0197(18) 0.0391(18) 0.0025(13) 0.0070(14) 0.0040(14)
C62B 0.022(2) 0.018(2) 0.0284(19) 0.0052(16) 0.0011(16) 0.0034(15)
C63B 0.025(2) 0.018(2) 0.056(3) 0.0046(17) 0.0106(19) 0.0047(19)
O64B 0.0192(16) 0.0247(16) 0.0540(17) 0.0052(13) 0.0066(13) 0.0051(13)
N1C 0.0192(15) 0.0178(18) 0.0275(13) 0.0017(15) 0.0019(15) 0.0006(12)
C2C 0.020(2) 0.024(2) 0.0213(18) 0.0025(18) -0.0016(15) 0.0001(15)
C3C 0.028(3) 0.021(2) 0.062(3) -0.0048(19) -0.002(2) -0.005(2)
C4C 0.0122(19) 0.040(3) 0.083(3) 0.001(2) -0.001(3) 0.004(2)
C5C 0.014(2) 0.024(2) 0.062(3) 0.0028(18) 0.0038(19) -0.001(2)
C6C 0.013(2) 0.024(2) 0.0227(17) 0.0013(16) -0.0028(15) 0.0011(15)
N21C 0.0125(18) 0.0211(19) 0.0362(18) 0.0026(14) 0.0034(13) -0.0025(13)
C22C 0.020(2) 0.025(2) 0.0286(19) -0.0032(17) 0.0003(16) -0.0026(16)
C23C 0.031(3) 0.026(2) 0.048(2) -0.0017(19) 0.011(2) -0.0053(18)
O24C 0.0230(17) 0.0215(15) 0.0427(15) -0.0057(12) 0.0043(12) -0.0034(12)
N61C 0.0155(18) 0.0228(19) 0.0358(17) 0.0023(14) -0.0045(14) -0.0010(13)
C62C 0.020(2) 0.023(2) 0.0273(19) 0.0007(16) -0.0016(16) -0.0022(16)
C63C 0.029(2) 0.023(2) 0.048(2) -0.0019(18) -0.0073(19) -0.0069(18)
O64C 0.0236(16) 0.0236(15) 0.0433(15) 0.0071(12) -0.0057(12) -0.0057(12)
N1'A 0.0151(17) 0.0177(18) 0.0298(16) -0.0030(13) -0.0024(13) 0.0009(12)
C2'A 0.019(2) 0.017(2) 0.0266(18) -0.0063(16) -0.0002(15) 0.0033(14)
N3'A 0.0170(18) 0.0156(17) 0.0329(16) -0.0017(13) -0.0044(14) 0.0004(12)
C4'A 0.017(2) 0.023(2) 0.029(2) -0.0025(17) 0.0005(15) 0.0063(16)
C5'A 0.017(2) 0.025(2) 0.0290(19) 0.0013(17) -0.0011(15) 0.0018(16)
C6'A 0.022(2) 0.017(2) 0.0233(17) 0.0016(16) -0.0024(15) 0.0022(14)
S2'A 0.0172(5) 0.0218(5) 0.0478(6) -0.0001(4) -0.0004(5) 0.0026(4)
O4'A 0.0162(16) 0.0244(16) 0.0502(17) -0.0042(12) -0.0025(13) -0.0006(13)
C7'A 0.020(2) 0.017(2) 0.0296(18) -0.0018(16) -0.0017(15) -0.0022(15)
C8'A 0.025(2) 0.026(2) 0.039(2) 0.0018(18) -0.0005(17) -0.0046(17)
C9'A 0.025(2) 0.025(2) 0.058(3) 0.0035(19) 0.009(2) -0.0163(19)
N1'B 0.0165(19) 0.0191(18) 0.0285(16) -0.0020(14) 0.0004(13) 0.0017(13)
C2'B 0.024(2) 0.015(2) 0.0214(18) -0.0001(17) -0.0010(15) -0.0020(14)
N3'B 0.021(2) 0.0169(18) 0.0333(17) 0.0007(14) 0.0004(15) 0.0000(14)
C4'B 0.018(2) 0.015(2) 0.031(2) -0.0017(16) 0.0049(16) -0.0048(15)
C5'B 0.021(3) 0.020(2) 0.033(2) 0.0005(17) 0.0000(17) 0.0015(16)
C6'B 0.021(2) 0.023(2) 0.0189(16) 0.0057(17) -0.0041(15) -0.0004(14)
S2'B 0.0173(5) 0.0177(5) 0.0421(5) 0.0003(4) -0.0012(4) -0.0005(4)
O4'B 0.0211(18) 0.0221(16) 0.0503(17) -0.0074(13) 0.0069(14) -0.0003(13)
C7'B 0.022(2) 0.019(2) 0.032(2) -0.0029(17) -0.0033(16) 0.0012(15)
C8'B 0.025(2) 0.018(2) 0.035(2) -0.0009(17) -0.0016(17) 0.0031(16)
C9'B 0.028(3) 0.022(2) 0.051(3) -0.0058(19) -0.007(2) 0.0037(19)
N1'C 0.0147(18) 0.0183(17) 0.0278(16) -0.0026(13) -0.0004(12) -0.0028(13)
C2'C 0.015(2) 0.019(2) 0.0235(17) -0.0052(15) 0.0012(15) 0.0044(14)
N3'C 0.0175(18) 0.0132(17) 0.0320(16) 0.0003(13) -0.0008(13) -0.0042(12)
C4'C 0.019(2) 0.022(2) 0.0273(18) -0.0016(17) -0.0029(16) 0.0038(15)
C5'C 0.015(2) 0.020(2) 0.033(2) 0.0032(16) 0.0021(16) 0.0015(16)
C6'C 0.018(2) 0.015(2) 0.0241(17) -0.0018(16) -0.0014(15) 0.0029(14)
S2'C 0.0166(5) 0.0210(5) 0.0422(5) 0.0012(4) 0.0001(4) -0.0007(4)
O4'C 0.0198(16) 0.0219(15) 0.0424(16) -0.0028(12) -0.0044(12) -0.0007(12)
C7'C 0.022(2) 0.019(2) 0.0285(18) 0.0012(17) 0.0011(16) -0.0024(15)
C8'C 0.020(2) 0.024(2) 0.042(2) -0.0006(18) 0.0020(17) -0.0034(18)
C9'C 0.029(3) 0.029(3) 0.063(3) 0.007(2) 0.005(2) -0.006(2)
N1'D 0.0189(19) 0.0174(18) 0.0340(16) -0.0031(14) -0.0001(14) 0.0001(13)
C2'D 0.014(2) 0.020(2) 0.0278(18) -0.0008(16) -0.0022(15) -0.0002(16)
N3'D 0.0194(19) 0.0150(17) 0.0360(16) -0.0002(14) -0.0017(15) 0.0008(13)
C4'D 0.019(2) 0.028(2) 0.0283(19) -0.0009(18) 0.0015(17) 0.0045(17)
C5'D 0.018(2) 0.025(2) 0.0321(19) 0.0008(17) -0.0010(16) 0.0027(17)
C6'D 0.017(2) 0.018(2) 0.0206(16) 0.0019(16) 0.0006(15) 0.0010(14)
S2'D 0.0173(5) 0.0199(6) 0.0594(6) 0.0001(4) -0.0012(5) 0.0007(5)
O4'D 0.0209(17) 0.0254(16) 0.0468(15) -0.0086(13) -0.0031(13) 0.0048(12)
C7'D 0.023(2) 0.018(2) 0.0318(19) -0.0028(16) 0.0006(16) -0.0012(15)
C8'D 0.028(2) 0.020(2) 0.047(2) 0.0019(18) 0.0035(19) 0.0022(19)
C9'D 0.029(3) 0.020(2) 0.057(3) -0.0010(18) 0.006(2) -0.0036(19)
N1'E 0.0163(19) 0.0132(17) 0.0321(16) -0.0007(13) 0.0019(13) 0.0011(13)
C2'E 0.026(3) 0.017(2) 0.0285(19) -0.0011(18) 0.0030(17) -0.0012(16)
N3'E 0.018(2) 0.0149(18) 0.0388(17) -0.0025(14) 0.0026(15) -0.0009(14)
C4'E 0.017(2) 0.019(2) 0.0283(19) -0.0022(17) 0.0050(17) -0.0022(16)
C5'E 0.012(2) 0.021(2) 0.037(2) -0.0004(16) -0.0021(16) -0.0008(17)
C6'E 0.021(2) 0.021(2) 0.0238(18) 0.0035(17) 0.0022(16) 0.0031(15)
S2'E 0.0175(6) 0.0191(6) 0.0581(7) 0.0012(4) 0.0041(5) 0.0013(5)
O4'E 0.0189(18) 0.0213(16) 0.0543(18) -0.0036(13) 0.0064(14) -0.0058(13)
C7'E 0.017(2) 0.018(2) 0.034(2) -0.0005(16) -0.0011(16) -0.0025(16)
C8'E 0.020(2) 0.019(2) 0.052(3) 0.0023(17) 0.0013(18) 0.0052(18)
C9'E 0.027(3) 0.025(2) 0.073(3) 0.0040(19) -0.005(2) 0.004(2)
N1'F 0.0164(18) 0.0151(17) 0.0324(16) -0.0065(13) -0.0001(13) -0.0023(12)
C2'F 0.017(2) 0.019(2) 0.0258(18) -0.0025(16) 0.0024(15) 0.0003(15)
N3'F 0.0192(19) 0.0116(16) 0.0324(16) 0.0016(13) 0.0000(14) -0.0034(13)
C4'F 0.022(2) 0.024(2) 0.0250(18) 0.0008(18) 0.0010(16) 0.0021(16)
C5'F 0.015(2) 0.021(2) 0.031(2) 0.0016(16) -0.0012(15) 0.0013(15)
C6'F 0.017(2) 0.019(2) 0.0235(17) 0.0006(16) 0.0008(14) -0.0009(14)
S2'F 0.0174(5) 0.0200(5) 0.0463(6) 0.0009(4) -0.0013(4) -0.0008(4)
O4'F 0.0193(17) 0.0195(15) 0.0505(17) -0.0068(12) -0.0074(13) 0.0011(12)
C7'F 0.022(2) 0.019(2) 0.036(2) -0.0023(16) 0.0029(17) -0.0017(15)
C8'F 0.022(2) 0.023(2) 0.052(3) 0.0013(17) -0.0007(18) -0.0023(19)
C9'F 0.032(3) 0.020(2) 0.076(3) -0.0010(19) 0.011(2) -0.007(2)

loop_
_atom_type_symbol
_atom_type_description
_atom_type_scat_dispersion_real
_atom_type_scat_dispersion_imag
_atom_type_scat_source
C C 0.0033 0.0016 'International Tables Vol C Tables 4.2.6.8 and 6.1.1.4'
H H 0.0000 0.0000 'International Tables Vol C Tables 4.2.6.8 and 6.1.1.4'
N N 0.0061 0.0033 'International Tables Vol C Tables 4.2.6.8 and 6.1.1.4'
O O 0.0106 0.0060 'International Tables Vol C Tables 4.2.6.8 and 6.1.1.4'
S S 0.1246 0.1234 'International Tables Vol C Tables 4.2.6.8 and 6.1.1.4'

loop_
_geom_angle_atom_site_label_1
_geom_angle_atom_site_label_2
_geom_angle_atom_site_label_3
_geom_angle
C6A N1A C2A 117.6(3)
N1A C2A C3A 123.2(4)
N1A C2A N21A 113.6(4)
C3A C2A N21A 123.2(4)
C4A C3A C2A 117.4(4)
C4A C3A H3A 121.3
C2A C3A H3A 121.3
C3A C4A C5A 121.5(4)
C3A C4A H4A 119.2
C5A C4A H4A 119.2
C4A C5A C6A 116.8(4)
C4A C5A H5A 121.6
C6A C5A H5A 121.6
N1A C6A C5A 123.5(4)
N1A C6A N61A 114.3(4)
C5A C6A N61A 122.1(4)
C22A N21A C2A 127.9(4)
C22A N21A H21A 116.1
C2A N21A H21A 116.1
O24A C22A N21A 122.4(4)
O24A C22A C23A 121.1(4)
N21A C22A C23A 116.5(4)
C22A C23A H23A 109.5
C22A C23A H23B 109.5
H23A C23A H23B 109.5
C22A C23A H23C 109.5
H23A C23A H23C 109.5
H23B C23A H23C 109.5
C62A N61A C6A 127.8(4)
C62A N61A H61A 116.1
C6A N61A H61A 116.1
O64A C62A N61A 122.3(4)
O64A C62A C63A 121.6(4)
N61A C62A C63A 116.1(4)
C62A C63A H63A 109.5
C62A C63A H63B 109.5
H63A C63A H63B 109.5
C62A C63A H63C 109.5
H63A C63A H63C 109.5
H63B C63A H63C 109.5
C2B N1B C6B 116.7(4)
N1B C2B C3B 124.2(4)
N1B C2B N21B 113.7(4)
C3B C2B N21B 122.1(4)
C4B C3B C2B 117.0(4)
C4B C3B H3B 121.5
C2B C3B H3B 121.5
C5B C4B C3B 121.0(5)
C5B C4B H4B 119.5
C3B C4B H4B 119.5
C6B C5B C4B 117.6(4)
C6B C5B H5B 121.2
C4B C5B H5B 121.2
N1B C6B C5B 123.4(4)
N1B C6B N61B 113.2(4)
C5B C6B N61B 123.4(4)
C22B N21B C2B 126.9(4)
C22B N21B H21B 116.6
C2B N21B H21B 116.6
O24B C22B N21B 124.2(4)
O24B C22B C23B 121.3(4)
N21B C22B C23B 114.5(4)
C22B C23B H23D 109.5
C22B C23B H23E 109.5
H23D C23B H23E 109.5
C22B C23B H23F 109.5
H23D C23B H23F 109.5
H23E C23B H23F 109.5
C62B N61B C6B 126.6(4)
C62B N61B H61B 116.7
C6B N61B H61B 116.7
O64B C62B N61B 122.9(4)
O64B C62B C63B 121.9(4)
N61B C62B C63B 115.2(4)
C62B C63B H63D 109.5
C62B C63B H63E 109.5
H63D C63B H63E 109.5
C62B C63B H63F 109.5
H63D C63B H63F 109.5
H63E C63B H63F 109.5
C6C N1C C2C 117.8(3)
N1C C2C C3C 123.2(4)
N1C C2C N21C 114.2(4)
C3C C2C N21C 122.6(4)
C2C C3C C4C 117.5(4)
C2C C3C H3C 121.3
C4C C3C H3C 121.3
C5C C4C C3C 121.0(4)
C5C C4C H4C 119.5
C3C C4C H4C 119.5
C4C C5C C6C 117.8(4)
C4C C5C H5C 121.1
C6C C5C H5C 121.1
N1C C6C C5C 122.7(4)
N1C C6C N61C 114.9(4)
C5C C6C N61C 122.4(4)
C22C N21C C2C 127.5(4)
C22C N21C H21C 116.3
C2C N21C H21C 116.3
O24C C22C N21C 123.2(4)
O24C C22C C23C 120.4(4)
N21C C22C C23C 116.4(4)
C22C C23C H23G 109.5
C22C C23C H23H 109.5
H23G C23C H23H 109.5
C22C C23C H23I 109.5
H23G C23C H23I 109.5
H23H C23C H23I 109.5
C62C N61C C6C 127.6(4)
C62C N61C H61C 116.2
C6C N61C H61C 116.2
O64C C62C N61C 123.5(4)
O64C C62C C63C 120.3(4)
N61C C62C C63C 116.2(4)
C62C C63C H63G 109.5
C62C C63C H63H 109.5
H63G C63C H63H 109.5
C62C C63C H63I 109.5
H63G C63C H63I 109.5
H63H C63C H63I 109.5
C2'A N1'A C6'A 124.2(3)
C2'A N1'A H1'A 117.9
C6'A N1'A H1'A 117.9
N1'A C2'A N3'A 114.3(4)
N1'A C2'A S2'A 122.8(3)
N3'A C2'A S2'A 122.9(3)
C2'A N3'A C4'A 126.6(3)
C2'A N3'A H3'A 116.7
C4'A N3'A H3'A 116.7
O4'A C4'A N3'A 118.1(4)
O4'A C4'A C5'A 127.2(4)
N3'A C4'A C5'A 114.8(4)
C6'A C5'A C4'A 120.4(4)
C6'A C5'A H5'A 119.8
C4'A C5'A H5'A 119.8
C5'A C6'A N1'A 119.6(4)
C5'A C6'A C7'A 125.3(4)
N1'A C6'A C7'A 115.1(3)
C6'A C7'A C8'A 115.4(3)
C6'A C7'A H7'1 108.4
C8'A C7'A H7'1 108.4
C6'A C7'A H7'2 108.4
C8'A C7'A H7'2 108.4
H7'1 C7'A H7'2 107.5
C7'A C8'A C9'A 110.9(3)
C7'A C8'A H8'1 109.5
C9'A C8'A H8'1 109.5
C7'A C8'A H8'2 109.5
C9'A C8'A H8'2 109.5
H8'1 C8'A H8'2 108.0
C8'A C9'A H9'1 109.5
C8'A C9'A H9'2 109.5
H9'1 C9'A H9'2 109.5
C8'A C9'A H9'3 109.5
H9'1 C9'A H9'3 109.5
H9'2 C9'A H9'3 109.5
C2'B N1'B C6'B 123.3(4)
C2'B N1'B H1'B 118.4
C6'B N1'B H1'B 118.4
N1'B C2'B N3'B 115.4(4)
N1'B C2'B S2'B 123.1(3)
N3'B C2'B S2'B 121.5(3)
C2'B N3'B C4'B 126.2(3)
C2'B N3'B H3'B 116.9
C4'B N3'B H3'B 116.9
O4'B C4'B N3'B 118.4(4)
O4'B C4'B C5'B 126.8(4)
N3'B C4'B C5'B 114.7(4)
C6'B C5'B C4'B 120.8(4)
C6'B C5'B H5'B 119.6
C4'B C5'B H5'B 119.6
C5'B C6'B N1'B 119.5(4)
C5'B C6'B C7'B 126.2(4)
N1'B C6'B C7'B 114.2(4)
C6'B C7'B C8'B 114.8(4)
C6'B C7'B H7'3 108.6
C8'B C7'B H7'3 108.6
C6'B C7'B H7'4 108.6
C8'B C7'B H7'4 108.6
H7'3 C7'B H7'4 107.6
C7'B C8'B C9'B 111.1(4)
C7'B C8'B H8'3 109.4
C9'B C8'B H8'3 109.4
C7'B C8'B H8'4 109.4
C9'B C8'B H8'4 109.4
H8'3 C8'B H8'4 108.0
C8'B C9'B H9'4 109.5
C8'B C9'B H9'5 109.5
H9'4 C9'B H9'5 109.5
C8'B C9'B H9'6 109.5
H9'4 C9'B H9'6 109.5
H9'5 C9'B H9'6 109.5
C2'C N1'C C6'C 123.4(3)
C2'C N1'C H1'C 118.3
C6'C N1'C H1'C 118.3
N1'C C2'C N3'C 115.2(4)
N1'C C2'C S2'C 122.6(3)
N3'C C2'C S2'C 122.3(3)
C2'C N3'C C4'C 126.1(3)
C2'C N3'C H3'C 116.9
C4'C N3'C H3'C 116.9
O4'C C4'C N3'C 118.4(4)
O4'C C4'C C5'C 126.8(4)
N3'C C4'C C5'C 114.9(4)
C6'C C5'C C4'C 120.7(4)
C6'C C5'C H5'C 119.6
C4'C C5'C H5'C 119.6
C5'C C6'C N1'C 119.6(3)
C5'C C6'C C7'C 125.8(4)
N1'C C6'C C7'C 114.7(4)
C6'C C7'C C8'C 114.7(4)
C6'C C7'C H7'5 108.6
C8'C C7'C H7'5 108.6
C6'C C7'C H7'6 108.6
C8'C C7'C H7'6 108.6
H7'5 C7'C H7'6 107.6
C9'C C8'C C7'C 110.9(4)
C9'C C8'C H8'5 109.5
C7'C C8'C H8'5 109.5
C9'C C8'C H8'6 109.5
C7'C C8'C H8'6 109.5
H8'5 C8'C H8'6 108.0
C8'C C9'C H9'7 109.5
C8'C C9'C H9'8 109.5
H9'7 C9'C H9'8 109.5
C8'C C9'C H9'9 109.5
H9'7 C9'C H9'9 109.5
H9'8 C9'C H9'9 109.5
C2'D N1'D C6'D 123.5(3)
C2'D N1'D H1'D 118.3
C6'D N1'D H1'D 118.3
N1'D C2'D N3'D 115.5(3)
N1'D C2'D S2'D 122.0(3)
N3'D C2'D S2'D 122.6(3)
C2'D N3'D C4'D 126.0(3)
C2'D N3'D H3'D 117.0
C4'D N3'D H3'D 117.0
O4'D C4'D N3'D 118.1(4)
O4'D C4'D C5'D 127.3(4)
N3'D C4'D C5'D 114.6(4)
C6'D C5'D C4'D 120.7(4)
C6'D C5'D H5'D 119.7
C4'D C5'D H5'D 119.7
C5'D C6'D N1'D 119.8(4)
C5'D C6'D C7'D 125.9(4)
N1'D C6'D C7'D 114.3(3)
C8'D C7'D C6'D 116.5(4)
C8'D C7'D H7'7 108.2
C6'D C7'D H7'7 108.2
C8'D C7'D H7'8 108.2
C6'D C7'D H7'8 108.2
H7'7 C7'D H7'8 107.3
C7'D C8'D C9'D 110.6(4)
C7'D C8'D H8'7 109.5
C9'D C8'D H8'7 109.5
C7'D C8'D H8'8 109.5
C9'D C8'D H8'8 109.5
H8'7 C8'D H8'8 108.1
C8'D C9'D H9'X 109.5
C8'D C9'D H9'Y 109.5
H9'X C9'D H9'Y 109.5
C8'D C9'D H9'Z 109.5
H9'X C9'D H9'Z 109.5
H9'Y C9'D H9'Z 109.5
C2'E N1'E C6'E 123.7(4)
C2'E N1'E H1'E 118.1
C6'E N1'E H1'E 118.1
N1'E C2'E N3'E 115.2(4)
N1'E C2'E S2'E 121.8(3)
N3'E C2'E S2'E 123.0(3)
C2'E N3'E C4'E 126.5(3)
C2'E N3'E H3'E 116.7
C4'E N3'E H3'E 116.7
O4'E C4'E N3'E 119.1(4)
O4'E C4'E C5'E 126.4(4)
N3'E C4'E C5'E 114.5(4)
C6'E C5'E C4'E 120.4(4)
C6'E C5'E H5'E 119.8
C4'E C5'E H5'E 119.8
C5'E C6'E N1'E 119.5(4)
C5'E C6'E C7'E 126.3(4)
N1'E C6'E C7'E 114.2(4)
C6'E C7'E C8'E 114.8(4)
C6'E C7'E H7'9 108.6
C8'E C7'E H7'9 108.6
C6'E C7'E H7'X 108.6
C8'E C7'E H7'X 108.6
H7'9 C7'E H7'X 107.5
C7'E C8'E C9'E 109.6(4)
C7'E C8'E H8'9 109.8
C9'E C8'E H8'9 109.8
C7'E C8'E H8'X 109.8
C9'E C8'E H8'X 109.8
H8'9 C8'E H8'X 108.2
C8'E C9'E H9'A 109.5
C8'E C9'E H9'B 109.5
H9'A C9'E H9'B 109.5
C8'E C9'E H9'C 109.5
H9'A C9'E H9'C 109.5
H9'B C9'E H9'C 109.5
C2'F N1'F C6'F 123.6(3)
C2'F N1'F H1'F 118.2
C6'F N1'F H1'F 118.2
N3'F C2'F N1'F 115.0(4)
N3'F C2'F S2'F 122.9(3)
N1'F C2'F S2'F 122.1(3)
C2'F N3'F C4'F 126.6(3)
C2'F N3'F H3'F 116.7
C4'F N3'F H3'F 116.7
O4'F C4'F N3'F 119.2(4)
O4'F C4'F C5'F 125.8(4)
N3'F C4'F C5'F 115.0(4)
C6'F C5'F C4'F 120.3(4)
C6'F C5'F H5'F 119.8
C4'F C5'F H5'F 119.8
C5'F C6'F N1'F 119.4(4)
C5'F C6'F C7'F 125.8(4)
N1'F C6'F C7'F 114.8(4)
C6'F C7'F C8'F 116.0(4)
C6'F C7'F H7'Y 108.3
C8'F C7'F H7'Y 108.3
C6'F C7'F H7'Z 108.3
C8'F C7'F H7'Z 108.3
H7'Y C7'F H7'Z 107.4
C7'F C8'F C9'F 111.2(4)
C7'F C8'F H8'Y 109.4
C9'F C8'F H8'Y 109.4
C7'F C8'F H8'Z 109.4
C9'F C8'F H8'Z 109.4
H8'Y C8'F H8'Z 108.0
C8'F C9'F H9'D 109.5
C8'F C9'F H9'E 109.5
H9'D C9'F H9'E 109.5
C8'F C9'F H9'F 109.5
H9'D C9'F H9'F 109.5
H9'E C9'F H9'F 109.5

loop_
_geom_bond_atom_site_label_1
_geom_bond_atom_site_label_2
_geom_bond_distance
N1A C6A 1.330(5)
N1A C2A 1.350(5)
C2A C3A 1.393(6)
C2A N21A 1.409(5)
C3A C4A 1.369(6)
C3A H3A 0.9500
C4A C5A 1.379(6)
C4A H4A 0.9500
C5A C6A 1.406(6)
C5A H5A 0.9500
C6A N61A 1.408(5)
N21A C22A 1.363(5)
N21A H21A 0.8800
C22A O24A 1.253(5)
C22A C23A 1.497(6)
C23A H23A 0.9800
C23A H23B 0.9800
C23A H23C 0.9800
N61A C62A 1.369(5)
N61A H61A 0.8800
C62A O64A 1.235(5)
C62A C63A 1.510(6)
C63A H63A 0.9800
C63A H63B 0.9800
C63A H63C 0.9800
N1B C2B 1.331(5)
N1B C6B 1.366(5)
C2B C3B 1.390(6)
C2B N21B 1.421(5)
C3B C4B 1.380(7)
C3B H3B 0.9500
C4B C5B 1.380(6)
C4B H4B 0.9500
C5B C6B 1.375(6)
C5B H5B 0.9500
C6B N61B 1.416(5)
N21B C22B 1.376(5)
N21B H21B 0.8800
C22B O24B 1.222(5)
C22B C23B 1.519(6)
C23B H23D 0.9800
C23B H23E 0.9800
C23B H23F 0.9800
N61B C62B 1.372(5)
N61B H61B 0.8800
C62B O64B 1.224(5)
C62B C63B 1.503(6)
C63B H63D 0.9800
C63B H63E 0.9800
C63B H63F 0.9800
N1C C6C 1.343(5)
N1C C2C 1.351(5)
C2C C3C 1.374(7)
C2C N21C 1.416(5)
C3C C4C 1.393(7)
C3C H3C 0.9500
C4C C5C 1.360(7)
C4C H4C 0.9500
C5C C6C 1.398(6)
C5C H5C 0.9500
C6C N61C 1.402(5)
N21C C22C 1.366(5)
N21C H21C 0.8800
C22C O24C 1.244(5)
C22C C23C 1.503(6)
C23C H23G 0.9800
C23C H23H 0.9800
C23C H23I 0.9800
N61C C62C 1.370(5)
N61C H61C 0.8800
C62C O64C 1.225(5)
C62C C63C 1.515(6)
C63C H63G 0.9800
C63C H63H 0.9800
C63C H63I 0.9800
N1'A C2'A 1.362(5)
N1'A C6'A 1.374(5)
N1'A H1'A 0.8800
C2'A N3'A 1.365(5)
C2'A S2'A 1.674(4)
N3'A C4'A 1.397(5)
N3'A H3'A 0.8800
C4'A O4'A 1.240(5)
C4'A C5'A 1.423(6)
C5'A C6'A 1.362(6)
C5'A H5'A 0.9500
C6'A C7'A 1.505(5)
C7'A C8'A 1.522(6)
C7'A H7'1 0.9900
C7'A H7'2 0.9900
C8'A C9'A 1.523(6)
C8'A H8'1 0.9900
C8'A H8'2 0.9900
C9'A H9'1 0.9800
C9'A H9'2 0.9800
C9'A H9'3 0.9800
N1'B C2'B 1.348(5)
N1'B C6'B 1.402(5)
N1'B H1'B 0.8800
C2'B N3'B 1.363(5)
C2'B S2'B 1.676(4)
N3'B C4'B 1.398(6)
N3'B H3'B 0.8800
C4'B O4'B 1.243(5)
C4'B C5'B 1.425(6)
C5'B C6'B 1.348(6)
C5'B H5'B 0.9500
C6'B C7'B 1.494(5)
C7'B C8'B 1.530(6)
C7'B H7'3 0.9900
C7'B H7'4 0.9900
C8'B C9'B 1.541(6)
C8'B H8'3 0.9900
C8'B H8'4 0.9900
C9'B H9'4 0.9800
C9'B H9'5 0.9800
C9'B H9'6 0.9800
N1'C C2'C 1.362(5)
N1'C C6'C 1.389(5)
N1'C H1'C 0.8800
C2'C N3'C 1.362(5)
C2'C S2'C 1.677(4)
N3'C C4'C 1.398(5)
N3'C H3'C 0.8800
C4'C O4'C 1.233(5)
C4'C C5'C 1.426(5)
C5'C C6'C 1.353(6)
C5'C H5'C 0.9500
C6'C C7'C 1.505(5)
C7'C C8'C 1.522(6)
C7'C H7'5 0.9900
C7'C H7'6 0.9900
C8'C C9'C 1.512(6)
C8'C H8'5 0.9900
C8'C H8'6 0.9900
C9'C H9'7 0.9800
C9'C H9'8 0.9800
C9'C H9'9 0.9800
N1'D C2'D 1.355(5)
N1'D C6'D 1.390(5)
N1'D H1'D 0.8800
C2'D N3'D 1.367(5)
C2'D S2'D 1.678(4)
N3'D C4'D 1.403(5)
N3'D H3'D 0.8800
C4'D O4'D 1.236(5)
C4'D C5'D 1.435(6)
C5'D C6'D 1.353(6)
C5'D H5'D 0.9500
C6'D C7'D 1.510(5)
C7'D C8'D 1.506(6)
C7'D H7'7 0.9900
C7'D H7'8 0.9900
C8'D C9'D 1.534(6)
C8'D H8'7 0.9900
C8'D H8'8 0.9900
C9'D H9'X 0.9800
C9'D H9'Y 0.9800
C9'D H9'Z 0.9800
N1'E C2'E 1.357(5)
N1'E C6'E 1.394(5)
N1'E H1'E 0.8800
C2'E N3'E 1.360(6)
C2'E S2'E 1.673(5)
N3'E C4'E 1.396(6)
N3'E H3'E 0.8800
C4'E O4'E 1.231(5)
C4'E C5'E 1.447(6)
C5'E C6'E 1.352(6)
C5'E H5'E 0.9500
C6'E C7'E 1.499(5)
C7'E C8'E 1.536(6)
C7'E H7'9 0.9900
C7'E H7'X 0.9900
C8'E C9'E 1.543(6)
C8'E H8'9 0.9900
C8'E H8'X 0.9900
C9'E H9'A 0.9800
C9'E H9'B 0.9800
C9'E H9'C 0.9800
N1'F C2'F 1.364(5)
N1'F C6'F 1.392(5)
N1'F H1'F 0.8800
C2'F N3'F 1.362(5)
C2'F S2'F 1.673(4)
N3'F C4'F 1.387(5)
N3'F H3'F 0.8800
C4'F O4'F 1.239(5)
C4'F C5'F 1.436(5)
C5'F C6'F 1.360(6)
C5'F H5'F 0.9500
C6'F C7'F 1.490(5)
C7'F C8'F 1.521(6)
C7'F H7'Y 0.9900
C7'F H7'Z 0.9900
C8'F C9'F 1.525(6)
C8'F H8'Y 0.9900
C8'F H8'Z 0.9900
C9'F H9'D 0.9800
C9'F H9'E 0.9800
C9'F H9'F 0.9800

loop_
_geom_hbond_atom_site_label_D
_geom_hbond_atom_site_label_H
_geom_hbond_atom_site_label_A
_geom_hbond_site_symmetry_A
_geom_hbond_distance_DH
_geom_hbond_distance_HA
_geom_hbond_distance_DA
_geom_hbond_angle_DHA
N21A H21A O4'D 2_565 0.88 2.03 2.904(5) 169
N61A H61A O4'E 8_544 0.88 2.05 2.921(5) 171
N21B H21B O4'A . 0.88 2.04 2.906(5) 170
N61B H61B O4'F 16_545 0.88 2.03 2.893(5) 169
N21C H21C O4'B . 0.88 2.01 2.873(5) 168
N61C H61C O4'C 11_464 0.88 2.07 2.934(5) 165
N1'A H1'A O24A . 0.88 2.03 2.892(4) 167
N3'A H3'A S2'D . 0.88 2.42 3.279(3) 166
N1'B H1'B O24B . 0.88 2.00 2.859(5) 165
N3'B H3'B S2'E . 0.88 2.43 3.286(4) 165
N1'C H1'C O24C . 0.88 2.09 2.951(4) 166
N3'C H3'C S2'F . 0.88 2.45 3.313(3) 166
N1'D H1'D O64A 4 0.88 2.00 2.870(5) 168
N3'D H3'D S2'A . 0.88 2.45 3.317(3) 168
N1'E H1'E O64B 12_554 0.88 2.06 2.919(4) 166
N3'E H3'E S2'B . 0.88 2.49 3.358(3) 168
N1'F H1'F O64C 4_655 0.88 2.08 2.944(4) 166
N3'F H3'F S2'C . 0.88 2.49 3.359(3) 168

loop_
_geom_torsion_atom_site_label_1
_geom_torsion_atom_site_label_2
_geom_torsion_atom_site_label_3
_geom_torsion_atom_site_label_4
_geom_torsion
C6A N1A C2A C3A 0.7(6)
C6A N1A C2A N21A -178.6(3)
N1A C2A C3A C4A 0.3(6)
N21A C2A C3A C4A 179.5(4)
C2A C3A C4A C5A -0.8(7)
C3A C4A C5A C6A 0.3(7)
C2A N1A C6A C5A -1.2(6)
C2A N1A C6A N61A -179.0(3)
C4A C5A C6A N1A 0.8(6)
C4A C5A C6A N61A 178.4(4)
N1A C2A N21A C22A -167.1(4)
C3A C2A N21A C22A 13.7(6)
C2A N21A C22A O24A 0.9(6)
C2A N21A C22A C23A 179.9(3)
N1A C6A N61A C62A -166.1(4)
C5A C6A N61A C62A 16.1(6)
C6A N61A C62A O64A 1.2(6)
C6A N61A C62A C63A 178.5(4)
C6B N1B C2B C3B -0.2(6)
C6B N1B C2B N21B 179.3(3)
N1B C2B C3B C4B 0.1(6)
N21B C2B C3B C4B -179.4(4)
C2B C3B C4B C5B -0.6(7)
C3B C4B C5B C6B 1.2(7)
C2B N1B C6B C5B 0.8(6)
C2B N1B C6B N61B 179.8(3)
C4B C5B C6B N1B -1.3(6)
C4B C5B C6B N61B 179.8(4)
N1B C2B N21B C22B 167.9(3)
C3B C2B N21B C22B -12.6(6)
C2B N21B C22B O24B -0.5(6)
C2B N21B C22B C23B 179.7(3)
N1B C6B N61B C62B 166.5(3)
C5B C6B N61B C62B -14.5(6)
C6B N61B C62B O64B -1.3(6)
C6B N61B C62B C63B 179.1(4)
C6C N1C C2C C3C -0.2(6)
C6C N1C C2C N21C -179.4(3)
N1C C2C C3C C4C 1.0(7)
N21C C2C C3C C4C -179.9(4)
C2C C3C C4C C5C -1.8(8)
C3C C4C C5C C6C 1.8(8)
C2C N1C C6C C5C 0.2(6)
C2C N1C C6C N61C -178.8(3)
C4C C5C C6C N1C -1.0(7)
C4C C5C C6C N61C 177.9(4)
N1C C2C N21C C22C -169.8(4)
C3C C2C N21C C22C 11.0(6)
C2C N21C C22C O24C 3.6(6)
C2C N21C C22C C23C -177.8(4)
N1C C6C N61C C62C -167.2(3)
C5C C6C N61C C62C 13.8(6)
C6C N61C C62C O64C 3.3(6)
C6C N61C C62C C63C -177.9(3)
C6'A N1'A C2'A N3'A 0.6(5)
C6'A N1'A C2'A S2'A -178.8(3)
N1'A C2'A N3'A C4'A -3.0(5)
S2'A C2'A N3'A C4'A 176.4(3)
C2'A N3'A C4'A O4'A -175.8(3)
C2'A N3'A C4'A C5'A 3.5(5)
O4'A C4'A C5'A C6'A 177.7(4)
N3'A C4'A C5'A C6'A -1.5(5)
C4'A C5'A C6'A N1'A -0.5(5)
C4'A C5'A C6'A C7'A 179.4(3)
C2'A N1'A C6'A C5'A 1.1(5)
C2'A N1'A C6'A C7'A -178.9(3)
C5'A C6'A C7'A C8'A -1.3(5)
N1'A C6'A C7'A C8'A 178.7(3)
C6'A C7'A C8'A C9'A -178.2(3)
C6'B N1'B C2'B N3'B 0.0(5)
C6'B N1'B C2'B S2'B 177.9(3)
N1'B C2'B N3'B C4'B 3.1(5)
S2'B C2'B N3'B C4'B -174.8(3)
C2'B N3'B C4'B O4'B 175.3(3)
C2'B N3'B C4'B C5'B -3.7(5)
O4'B C4'B C5'B C6'B -177.7(4)
N3'B C4'B C5'B C6'B 1.3(5)
C4'B C5'B C6'B N1'B 1.4(6)
C4'B C5'B C6'B C7'B -180.0(3)
C2'B N1'B C6'B C5'B -2.2(5)
C2'B N1'B C6'B C7'B 179.1(3)
C5'B C6'B C7'B C8'B 3.1(6)
N1'B C6'B C7'B C8'B -178.2(3)
C6'B C7'B C8'B C9'B 178.8(3)
C6'C N1'C C2'C N3'C 0.8(5)
C6'C N1'C C2'C S2'C -178.2(3)
N1'C C2'C N3'C C4'C -3.3(5)
S2'C C2'C N3'C C4'C 175.7(3)
C2'C N3'C C4'C O4'C -176.8(3)
C2'C N3'C C4'C C5'C 4.4(5)
O4'C C4'C C5'C C6'C 178.1(4)
N3'C C4'C C5'C C6'C -3.1(5)
C4'C C5'C C6'C N1'C 1.1(5)
C4'C C5'C C6'C C7'C -177.8(3)
C2'C N1'C C6'C C5'C 0.1(5)
C2'C N1'C C6'C C7'C 179.2(3)
C5'C C6'C C7'C C8'C -4.2(5)
N1'C C6'C C7'C C8'C 176.9(3)
C6'C C7'C C8'C C9'C 178.1(3)
C6'D N1'D C2'D N3'D 0.8(5)
C6'D N1'D C2'D S2'D -179.1(3)
N1'D C2'D N3'D C4'D 0.5(5)
S2'D C2'D N3'D C4'D -179.6(3)
C2'D N3'D C4'D O4'D 179.4(4)
C2'D N3'D C4'D C5'D -1.3(5)
O4'D C4'D C5'D C6'D -179.9(4)
N3'D C4'D C5'D C6'D 0.9(5)
C4'D C5'D C6'D N1'D 0.3(5)
C4'D C5'D C6'D C7'D -179.5(3)
C2'D N1'D C6'D C5'D -1.2(5)
C2'D N1'D C6'D C7'D 178.6(3)
C5'D C6'D C7'D C8'D -3.5(6)
N1'D C6'D C7'D C8'D 176.7(3)
C6'D C7'D C8'D C9'D 178.0(3)
C6'E N1'E C2'E N3'E -1.9(5)
C6'E N1'E C2'E S2'E 179.3(3)
N1'E C2'E N3'E C4'E 1.6(6)
S2'E C2'E N3'E C4'E -179.5(3)
C2'E N3'E C4'E O4'E 179.9(4)
C2'E N3'E C4'E C5'E -0.8(6)
O4'E C4'E C5'E C6'E 179.3(4)
N3'E C4'E C5'E C6'E 0.1(6)
C4'E C5'E C6'E N1'E -0.3(6)
C4'E C5'E C6'E C7'E 179.4(3)
C2'E N1'E C6'E C5'E 1.3(5)
C2'E N1'E C6'E C7'E -178.5(3)
C5'E C6'E C7'E C8'E 1.9(6)
N1'E C6'E C7'E C8'E -178.4(3)
C6'E C7'E C8'E C9'E -177.4(3)
C6'F N1'F C2'F N3'F -0.2(5)
C6'F N1'F C2'F S2'F -179.7(3)
N1'F C2'F N3'F C4'F 0.6(5)
S2'F C2'F N3'F C4'F -179.9(3)
C2'F N3'F C4'F O4'F 178.3(4)
C2'F N3'F C4'F C5'F -0.4(5)
O4'F C4'F C5'F C6'F -179.0(4)
N3'F C4'F C5'F C6'F -0.3(5)
C4'F C5'F C6'F N1'F 0.7(5)
C4'F C5'F C6'F C7'F 179.6(3)
C2'F N1'F C6'F C5'F -0.4(5)
C2'F N1'F C6'F C7'F -179.4(3)
C5'F C6'F C7'F C8'F 3.0(5)
N1'F C6'F C7'F C8'F -178.0(3)
C6'F C7'F C8'F C9'F 179.8(3)

loop_
_cod_related_entry_id
_cod_related_entry_database
_cod_related_entry_code
1 ChemSpider 30654341
